data_4072359
loop_
_publ_author_name
'Wagler, J\"org'
'Hill, Anthony F.'

_publ_section_title
;
 Ring Opening of Organosilicon-Substituted Benzoxazolinone: A Convenient
 Route to Chelating Ureato and Carbamido Ligands
;
_journal_issue 24
_journal_name_full Organometallics
_journal_page_first 6579
_journal_paper_doi 10.1021/om800796z
_journal_volume 27
_journal_year 2008
_chemical_formula_moiety 'C15 H21 N3 O2 Si'
_chemical_formula_sum 'C15 H21 N3 O2 Si'
_chemical_formula_weight 303.44
_chemical_name_systematic
;
 ?
;
_space_group_IT_number 14
_symmetry_cell_setting monoclinic
_symmetry_space_group_name_Hall '-P 2ybc'
_symmetry_space_group_name_H-M 'P 1 21/c 1'
_atom_sites_solution_hydrogens geom
_atom_sites_solution_primary direct
_atom_sites_solution_secondary difmap
_audit_creation_method SHELXL-97
_cell_angle_alpha 90.00
_cell_angle_beta 90.1180(10)
_cell_angle_gamma 90.00
_cell_formula_units_Z 4
_cell_length_a 12.0673(2)
_cell_length_b 12.6067(2)
_cell_length_c 10.8886(2)
_cell_measurement_reflns_used 26801
_cell_measurement_temperature 150(2)
_cell_measurement_theta_max 30.034
_cell_measurement_theta_min 2.546
_cell_volume 1656.47(5)
_computing_structure_refinement 'SHELXL-97 (Sheldrick, 1997)'
_diffrn_ambient_temperature 150(2)
_diffrn_measured_fraction_theta_full 0.998
_diffrn_measured_fraction_theta_max 0.998
_diffrn_measurement_device_type 'Nonius Kappa CCD area detector'
_diffrn_measurement_method 'phi and omega scans'
_diffrn_radiation_monochromator graphite
_diffrn_radiation_source 'fine-focus sealed tube'
_diffrn_radiation_type MoK\a
_diffrn_radiation_wavelength 0.71073
_diffrn_reflns_av_R_equivalents 0.0480
_diffrn_reflns_av_sigmaI/netI 0.0354
_diffrn_reflns_limit_h_max 16
_diffrn_reflns_limit_h_min -16
_diffrn_reflns_limit_k_max 17
_diffrn_reflns_limit_k_min -17
_diffrn_reflns_limit_l_max 15
_diffrn_reflns_limit_l_min -15
_diffrn_reflns_number 21696
_diffrn_reflns_theta_full 30.00
_diffrn_reflns_theta_max 30.00
_diffrn_reflns_theta_min 2.99
_exptl_absorpt_coefficient_mu 0.150
_exptl_absorpt_correction_T_max 0.969
_exptl_absorpt_correction_T_min 0.937
_exptl_absorpt_correction_type multi-scan
_exptl_absorpt_process_details SORTAV
_exptl_crystal_colour colorless
_exptl_crystal_density_diffrn 1.213
_exptl_crystal_density_method 'not measured'
_exptl_crystal_description piece
_exptl_crystal_F_000 648
_exptl_crystal_size_max 0.41
_exptl_crystal_size_mid 0.25
_exptl_crystal_size_min 0.22
_refine_diff_density_max 0.307
_refine_diff_density_min -0.216
_refine_diff_density_rms 0.044
_refine_ls_extinction_method none
_refine_ls_goodness_of_fit_ref 1.041
_refine_ls_hydrogen_treatment mixed
_refine_ls_matrix_type full
_refine_ls_number_parameters 194
_refine_ls_number_reflns 4804
_refine_ls_number_restraints 0
_refine_ls_restrained_S_all 1.041
_refine_ls_R_factor_all 0.0604
_refine_ls_R_factor_gt 0.0400
_refine_ls_shift/su_max 0.001
_refine_ls_shift/su_mean 0.000
_refine_ls_structure_factor_coef Fsqd
_refine_ls_weighting_details 'calc w=1/[\s^2^(Fo^2^)+(0.0521P)^2^+0.2690P] where P=(Fo^2^+2Fc^2^)/3'
_refine_ls_weighting_scheme calc
_refine_ls_wR_factor_gt 0.0993
_refine_ls_wR_factor_ref 0.1061
_reflns_number_gt 3679
_reflns_number_total 4804
_reflns_threshold_expression >2sigma(I)
_cod_data_source_file om800796z_si_007.cif
_cod_data_source_block compd9c
_cod_original_sg_symbol_Hall -P2ybc
_cod_original_sg_symbol_H-M P21/c
_cod_database_code 4072359

loop_
_symmetry_equiv_pos_as_xyz
'x, y, z'
'-x, y+1/2, -z+1/2'
'-x, -y, -z'
'x, -y-1/2, z-1/2'

loop_
_atom_site_label
_atom_site_type_symbol
_atom_site_fract_x
_atom_site_fract_y
_atom_site_fract_z
_atom_site_U_iso_or_equiv
_atom_site_adp_type
_atom_site_occupancy
_atom_site_symmetry_multiplicity
_atom_site_calc_flag
_atom_site_refinement_flags
Si1 Si 0.92258(3) 0.09222(3) 0.24979(3) 0.02807(10) Uani 1 1 d .
O1 O 0.55685(7) 0.20190(7) -0.12570(8) 0.0349(2) Uani 1 1 d .
O2 O 0.79943(7) 0.14940(6) 0.22637(7) 0.03067(19) Uani 1 1 d .
N1 N 0.66593(8) -0.04564(8) -0.03520(9) 0.0316(2) Uani 1 1 d .
N2 N 0.60069(8) 0.02642(7) -0.09697(8) 0.0281(2) Uani 1 1 d .
N3 N 0.68660(8) 0.15420(8) 0.01867(9) 0.0278(2) Uani 1 1 d .
H3N H 0.7126(12) 0.1006(11) 0.0531(13) 0.032(4) Uiso 1 1 d .
C1 C 0.68887(13) -0.23850(11) -0.03343(16) 0.0513(4) Uani 1 1 d .
H1A H 0.7501 -0.2205 0.0220 0.077 Uiso 1 1 d R
H1B H 0.7171 -0.2809 -0.1020 0.077 Uiso 1 1 d R
H1C H 0.6330 -0.2794 0.0114 0.077 Uiso 1 1 d R
C2 C 0.63774(11) -0.13898(10) -0.08183(12) 0.0362(3) Uani 1 1 d .
C3 C 0.55574(11) -0.12772(11) -0.17395(12) 0.0392(3) Uani 1 1 d .
H3 H 0.5230 -0.1830 -0.2209 0.047 Uiso 1 1 calc R
C4 C 0.53273(10) -0.02190(10) -0.18223(11) 0.0330(3) Uani 1 1 d .
C5 C 0.45196(12) 0.03527(12) -0.26176(12) 0.0435(3) Uani 1 1 d .
H5A H 0.4097 -0.0162 -0.3104 0.065 Uiso 1 1 d R
H5B H 0.4919 0.0832 -0.3170 0.065 Uiso 1 1 d R
H5C H 0.4011 0.0764 -0.2103 0.065 Uiso 1 1 d R
C6 C 0.61096(9) 0.13628(9) -0.07109(10) 0.0269(2) Uani 1 1 d .
C7 C 0.71490(9) 0.25236(9) 0.07033(10) 0.0254(2) Uani 1 1 d .
C8 C 0.68640(10) 0.35039(9) 0.02115(11) 0.0328(3) Uani 1 1 d .
H8 H 0.6442 0.3541 -0.0525 0.039 Uiso 1 1 calc R
C9 C 0.71964(11) 0.44278(10) 0.07980(12) 0.0373(3) Uani 1 1 d .
H9 H 0.7000 0.5097 0.0460 0.045 Uiso 1 1 calc R
C10 C 0.78082(11) 0.43839(10) 0.18648(12) 0.0375(3) Uani 1 1 d .
H10 H 0.8027 0.5021 0.2263 0.045 Uiso 1 1 calc R
C11 C 0.81064(10) 0.34094(10) 0.23600(11) 0.0341(3) Uani 1 1 d .
H11 H 0.8536 0.3380 0.3091 0.041 Uiso 1 1 calc R
C12 C 0.77762(9) 0.24813(9) 0.17878(10) 0.0263(2) Uani 1 1 d .
C13 C 1.00998(12) 0.12136(12) 0.11395(12) 0.0423(3) Uani 1 1 d .
H13A H 0.9700 0.1015 0.0390 0.063 Uiso 1 1 d R
H13B H 1.0790 0.0807 0.1194 0.063 Uiso 1 1 d R
H13C H 1.0271 0.1973 0.1117 0.063 Uiso 1 1 d R
C14 C 0.98799(11) 0.14282(12) 0.39251(12) 0.0412(3) Uani 1 1 d .
H14A H 1.0135 0.2157 0.3794 0.062 Uiso 1 1 d R
H14B H 1.0513 0.0978 0.4142 0.062 Uiso 1 1 d R
H14C H 0.9338 0.1416 0.4594 0.062 Uiso 1 1 d R
C15 C 0.88735(12) -0.04974(11) 0.26403(14) 0.0450(3) Uani 1 1 d .
H15A H 0.8365 -0.0597 0.3332 0.068 Uiso 1 1 d R
H15B H 0.9551 -0.0908 0.2784 0.068 Uiso 1 1 d R
H15C H 0.8517 -0.0741 0.1881 0.068 Uiso 1 1 d R

loop_
_atom_site_aniso_label
_atom_site_aniso_U_11
_atom_site_aniso_U_22
_atom_site_aniso_U_33
_atom_site_aniso_U_23
_atom_site_aniso_U_13
_atom_site_aniso_U_12
Si1 0.02865(17) 0.03118(18) 0.02436(15) 0.00166(12) -0.00411(12) -0.00013(13)
O1 0.0353(5) 0.0337(5) 0.0356(4) 0.0045(4) -0.0104(4) 0.0018(4)
O2 0.0285(4) 0.0331(4) 0.0303(4) 0.0049(3) -0.0063(3) -0.0010(3)
N1 0.0321(5) 0.0268(5) 0.0359(5) -0.0016(4) -0.0015(4) 0.0012(4)
N2 0.0284(5) 0.0283(5) 0.0277(4) -0.0025(4) -0.0035(4) -0.0012(4)
N3 0.0317(5) 0.0230(5) 0.0286(5) 0.0003(4) -0.0083(4) 0.0008(4)
C1 0.0509(9) 0.0291(7) 0.0739(11) -0.0059(7) 0.0035(8) 0.0032(6)
C2 0.0352(6) 0.0289(6) 0.0444(7) -0.0065(5) 0.0065(5) -0.0013(5)
C3 0.0396(7) 0.0375(7) 0.0406(7) -0.0131(6) 0.0032(5) -0.0093(6)
C4 0.0313(6) 0.0396(7) 0.0281(5) -0.0065(5) -0.0003(5) -0.0075(5)
C5 0.0419(7) 0.0525(9) 0.0360(6) -0.0050(6) -0.0136(5) -0.0071(6)
C6 0.0251(5) 0.0290(5) 0.0267(5) 0.0002(4) -0.0012(4) -0.0015(4)
C7 0.0248(5) 0.0244(5) 0.0271(5) -0.0020(4) 0.0011(4) -0.0007(4)
C8 0.0362(7) 0.0277(6) 0.0346(6) 0.0023(5) -0.0033(5) 0.0015(5)
C9 0.0400(7) 0.0248(6) 0.0470(7) -0.0009(5) 0.0043(6) 0.0009(5)
C10 0.0370(7) 0.0302(6) 0.0454(7) -0.0120(5) 0.0057(6) -0.0053(5)
C11 0.0311(6) 0.0398(7) 0.0314(6) -0.0086(5) -0.0007(5) -0.0045(5)
C12 0.0240(5) 0.0294(6) 0.0256(5) -0.0005(4) 0.0018(4) -0.0002(4)
C13 0.0431(8) 0.0505(8) 0.0333(6) 0.0056(6) 0.0055(5) 0.0071(6)
C14 0.0355(7) 0.0546(8) 0.0334(6) -0.0050(6) -0.0094(5) 0.0035(6)
C15 0.0426(8) 0.0360(7) 0.0565(8) 0.0070(6) -0.0084(6) -0.0001(6)

loop_
_atom_type_symbol
_atom_type_description
_atom_type_scat_dispersion_real
_atom_type_scat_dispersion_imag
_atom_type_scat_source
C C 0.0033 0.0016 'International Tables Vol C Tables 4.2.6.8 and 6.1.1.4'
H H 0.0000 0.0000 'International Tables Vol C Tables 4.2.6.8 and 6.1.1.4'
N N 0.0061 0.0033 'International Tables Vol C Tables 4.2.6.8 and 6.1.1.4'
O O 0.0106 0.0060 'International Tables Vol C Tables 4.2.6.8 and 6.1.1.4'
Si Si 0.0817 0.0704 'International Tables Vol C Tables 4.2.6.8 and 6.1.1.4'

loop_
_geom_angle_atom_site_label_1
_geom_angle_atom_site_label_2
_geom_angle_atom_site_label_3
_geom_angle
O2 Si1 C15 103.07(6)
O2 Si1 C14 110.87(5)
C15 Si1 C14 111.15(7)
O2 Si1 C13 107.45(5)
C15 Si1 C13 112.98(7)
C14 Si1 C13 110.99(7)
C12 O2 Si1 128.19(7)
C2 N1 N2 104.63(10)
N1 N2 C4 112.09(9)
N1 N2 C6 119.84(9)
C4 N2 C6 128.05(10)
C6 N3 C7 126.88(10)
C6 N3 H3N 116.2(10)
C7 N3 H3N 116.4(10)
C2 C1 H1A 109.5
C2 C1 H1B 109.5
H1A C1 H1B 109.5
C2 C1 H1C 109.5
H1A C1 H1C 109.5
H1B C1 H1C 109.5
N1 C2 C3 111.17(12)
N1 C2 C1 120.33(12)
C3 C2 C1 128.48(12)
C4 C3 C2 106.66(11)
C4 C3 H3 126.7
C2 C3 H3 126.7
C3 C4 N2 105.46(11)
C3 C4 C5 130.11(11)
N2 C4 C5 124.43(12)
C4 C5 H5A 109.5
C4 C5 H5B 109.5
H5A C5 H5B 109.5
C4 C5 H5C 109.5
H5A C5 H5C 109.5
H5B C5 H5C 109.5
O1 C6 N3 127.08(11)
O1 C6 N2 121.55(10)
N3 C6 N2 111.37(9)
C8 C7 N3 124.79(10)
C8 C7 C12 119.41(10)
N3 C7 C12 115.79(10)
C9 C8 C7 119.87(11)
C9 C8 H8 120.1
C7 C8 H8 120.1
C10 C9 C8 120.59(12)
C10 C9 H9 119.7
C8 C9 H9 119.7
C9 C10 C11 120.09(12)
C9 C10 H10 120.0
C11 C10 H10 120.0
C12 C11 C10 119.94(11)
C12 C11 H11 120.0
C10 C11 H11 120.0
O2 C12 C11 122.79(10)
O2 C12 C7 117.06(10)
C11 C12 C7 120.09(11)
Si1 C13 H13A 109.5
Si1 C13 H13B 109.5
H13A C13 H13B 109.5
Si1 C13 H13C 109.5
H13A C13 H13C 109.5
H13B C13 H13C 109.5
Si1 C14 H14A 109.5
Si1 C14 H14B 109.5
H14A C14 H14B 109.5
Si1 C14 H14C 109.5
H14A C14 H14C 109.5
H14B C14 H14C 109.5
Si1 C15 H15A 109.5
Si1 C15 H15B 109.5
H15A C15 H15B 109.5
Si1 C15 H15C 109.5
H15A C15 H15C 109.5
H15B C15 H15C 109.5

loop_
_geom_bond_atom_site_label_1
_geom_bond_atom_site_label_2
_geom_bond_distance
Si1 O2 1.6708(9)
Si1 C15 1.8460(14)
Si1 C14 1.8547(13)
Si1 C13 1.8551(13)
O1 C6 1.2093(13)
O2 C12 1.3734(14)
N1 C2 1.3256(15)
N1 N2 1.3767(14)
N2 C4 1.3792(14)
N2 C6 1.4188(15)
N3 C6 1.3550(14)
N3 C7 1.4013(14)
N3 H3N 0.834(14)
C1 C2 1.4938(19)
C1 H1A 0.9800
C1 H1B 0.9800
C1 H1C 0.9800
C2 C3 1.4147(19)
C3 C4 1.3655(19)
C3 H3 0.9500
C4 C5 1.4887(18)
C5 H5A 0.9800
C5 H5B 0.9800
C5 H5C 0.9800
C7 C8 1.3899(16)
C7 C12 1.4023(15)
C8 C9 1.3872(17)
C8 H8 0.9500
C9 C10 1.3762(19)
C9 H9 0.9500
C10 C11 1.3888(19)
C10 H10 0.9500
C11 C12 1.3838(16)
C11 H11 0.9500
C13 H13A 0.9800
C13 H13B 0.9800
C13 H13C 0.9800
C14 H14A 0.9800
C14 H14B 0.9800
C14 H14C 0.9800
C15 H15A 0.9800
C15 H15B 0.9800
C15 H15C 0.9800

loop_
_geom_torsion_atom_site_label_1
_geom_torsion_atom_site_label_2
_geom_torsion_atom_site_label_3
_geom_torsion_atom_site_label_4
_geom_torsion
C15 Si1 O2 C12 -161.58(9)
C14 Si1 O2 C12 79.41(10)
C13 Si1 O2 C12 -42.04(11)
C2 N1 N2 C4 -0.40(13)
C2 N1 N2 C6 -178.84(10)
N2 N1 C2 C3 0.59(13)
N2 N1 C2 C1 -177.66(11)
N1 C2 C3 C4 -0.58(15)
C1 C2 C3 C4 177.49(13)
C2 C3 C4 N2 0.30(14)
C2 C3 C4 C5 -178.75(13)
N1 N2 C4 C3 0.05(13)
C6 N2 C4 C3 178.33(11)
N1 N2 C4 C5 179.16(11)
C6 N2 C4 C5 -2.55(19)
C7 N3 C6 O1 2.7(2)
C7 N3 C6 N2 -177.53(10)
N1 N2 C6 O1 178.21(10)
C4 N2 C6 O1 0.04(18)
N1 N2 C6 N3 -1.63(14)
C4 N2 C6 N3 -179.79(11)
C6 N3 C7 C8 -13.80(19)
C6 N3 C7 C12 166.95(11)
N3 C7 C8 C9 -179.53(11)
C12 C7 C8 C9 -0.30(18)
C7 C8 C9 C10 0.05(19)
C8 C9 C10 C11 0.5(2)
C9 C10 C11 C12 -0.77(19)
Si1 O2 C12 C11 -63.59(14)
Si1 O2 C12 C7 119.25(10)
C10 C11 C12 O2 -176.54(11)
C10 C11 C12 C7 0.52(17)
C8 C7 C12 O2 177.25(10)
N3 C7 C12 O2 -3.45(15)
C8 C7 C12 C11 0.01(17)
N3 C7 C12 C11 179.31(10)
